data_2205516
loop_
_publ_author_name
'Mehmet Akkurt'
'Sema \"Ozt\"urk Y\?ild\?ir\?im'
'Jayaraman Ramajothi'
'Orhan B\"uy\"ukg\"ung\"or'
'Sivasubramanian Dhanuskodi'

_publ_section_title
;
 Poly[[triaquacadmium(II)-\m~3~-lactato] dilactatoboron(1--)]
;
_journal_issue 4
_journal_name_full 'Acta Crystallographica Section E'
_journal_page_first m632
_journal_page_last m634
_journal_paper_doi 10.1107/S1600536805005970
_journal_volume 61
_journal_year 2005
_chemical_formula_iupac '[Cd (C3 H5 O3) (H2 O)3] (C6 H8 B O6)'
_chemical_formula_moiety 'C3 H11 Cd O6, C6 H8 B O6'
_chemical_formula_sum 'C9 H19 B Cd O12'
_chemical_formula_weight 442.46
_chemical_name_systematic
;
Poly[[triaquacadmium(II)-\m~3~-lactato] dilactatoboron(1-)]
;
_space_group_IT_number 19
_symmetry_cell_setting orthorhombic
_symmetry_space_group_name_Hall 'P 2ac 2ab'
_symmetry_space_group_name_H-M 'P 21 21 21'
_atom_sites_solution_hydrogens geom
_atom_sites_solution_primary direct
_atom_sites_solution_secondary difmap
_cell_angle_alpha 90
_cell_angle_beta 90
_cell_angle_gamma 90
_cell_formula_units_Z 4
_cell_length_a 8.424(5)
_cell_length_b 10.184(5)
_cell_length_c 20.943(5)
_cell_measurement_reflns_used 21782
_cell_measurement_temperature 293
_cell_measurement_theta_max 27.14
_cell_measurement_theta_min 1.94
_cell_volume 1796.7(14)
_computing_cell_refinement X-AREA
_computing_data_collection 'X-AREA (Stoe & Cie, 2002)'
_computing_data_reduction 'X-RED32 (Stoe & Cie, 2002)'
_computing_molecular_graphics 'ORTEP-3 (Farrugia, 1997)'
_computing_publication_material 'WinGX (Farrugia, 1999)'
_computing_structure_refinement 'SHELXL97 (Sheldrick, 1997)'
_computing_structure_solution 'SIR97 (Altomare et al., 1999)'
_diffrn_ambient_temperature 293
_diffrn_detector_area_resol_mean 6.67
_diffrn_measured_fraction_theta_full 0.983
_diffrn_measured_fraction_theta_max 0.983
_diffrn_measurement_device '2-circle goniometer'
_diffrn_measurement_device_type 'Stoe IPDS-II'
_diffrn_measurement_method \w
_diffrn_radiation_monochromator 'plane graphite'
_diffrn_radiation_type 'Mo K\a'
_diffrn_radiation_wavelength 0.71073
_diffrn_reflns_av_R_equivalents 0.0480
_diffrn_reflns_av_sigmaI/netI 0.0314
_diffrn_reflns_limit_h_max 10
_diffrn_reflns_limit_h_min -10
_diffrn_reflns_limit_k_max 13
_diffrn_reflns_limit_k_min -13
_diffrn_reflns_limit_l_max 26
_diffrn_reflns_limit_l_min -26
_diffrn_reflns_number 23149
_diffrn_reflns_reduction_process ' ?'
_diffrn_reflns_theta_full 27.18
_diffrn_reflns_theta_max 27.18
_diffrn_reflns_theta_min 1.94
_exptl_absorpt_coefficient_mu 1.267
_exptl_absorpt_correction_T_max 0.710
_exptl_absorpt_correction_T_min 0.605
_exptl_absorpt_correction_type integration
_exptl_absorpt_process_details '(X-RED32; Stoe & Cie, 2002)'
_exptl_crystal_colour colorless
_exptl_crystal_density_diffrn 1.636
_exptl_crystal_density_method 'Not Measured'
_exptl_crystal_description block
_exptl_crystal_F_000 888
_exptl_crystal_size_max 0.44
_exptl_crystal_size_mid 0.39
_exptl_crystal_size_min 0.29
_refine_diff_density_max 0.415
_refine_diff_density_min -0.332
_refine_ls_abs_structure_details 'Flack H.D. (1983), 1622 Freidel pairs'
_refine_ls_abs_structure_Flack -0.01(2)
_refine_ls_extinction_coef 0.0266(7)
_refine_ls_extinction_expression FC^*^=KFC[1+0.001XFC^2^\L^3^/SIN(2\Q)]^-1/4^
_refine_ls_extinction_method SHELXL97
_refine_ls_goodness_of_fit_ref 0.933
_refine_ls_hydrogen_treatment mixed
_refine_ls_matrix_type full
_refine_ls_number_parameters 237
_refine_ls_number_reflns 3908
_refine_ls_number_restraints 2
_refine_ls_restrained_S_all 0.933
_refine_ls_R_factor_all 0.0311
_refine_ls_R_factor_gt 0.0241
_refine_ls_shift/su_max 0.001
_refine_ls_shift/su_mean 0.000
_refine_ls_structure_factor_coef Fsqd
_refine_ls_weighting_details 'calc w = 1/[\s^2^(Fo^2^)+(0.0308P)^2^] where P = (Fo^2^+2Fc^2^)/3'
_refine_ls_weighting_scheme calc
_refine_ls_wR_factor_gt 0.0505
_refine_ls_wR_factor_ref 0.0518
_reflns_number_gt 3314
_reflns_number_total 3908
_reflns_threshold_expression I>2\s(I)
_cod_data_source_file is6052.cif
_cod_data_source_block I
_cod_database_code 2205516

loop_
_symmetry_equiv_pos_site_id
_symmetry_equiv_pos_as_xyz
1 x,y,z
2 1/2-x,-y,1/2+z
3 1/2+x,1/2-y,-z
4 -x,1/2+y,1/2-z

loop_
_atom_site_aniso_label
_atom_site_aniso_U_11
_atom_site_aniso_U_22
_atom_site_aniso_U_33
_atom_site_aniso_U_12
_atom_site_aniso_U_13
_atom_site_aniso_U_23
Cd1 0.03360(10) 0.05570(10) 0.05170(10) 0.00040(10) 0.00210(10) -0.01060(10)
O7 0.0356(11) 0.0792(18) 0.102(2) -0.0101(12) 0.0109(12) -0.0503(17)
O8 0.0337(11) 0.0922(16) 0.1057(17) -0.0042(17) -0.0007(13) -0.0489(16)
O9 0.0338(9) 0.0580(12) 0.0618(11) -0.0008(8) 0.0012(10) -0.0199(10)
O10 0.0640(15) 0.102(2) 0.0606(14) 0.020(2) 0.0030(17) 0.0081(14)
O11 0.0622(16) 0.075(2) 0.0968(19) 0.0012(18) 0.0187(19) 0.0189(14)
O12 0.0377(13) 0.0797(18) 0.0661(16) -0.0007(12) 0.0012(12) -0.0254(13)
C7 0.088(3) 0.096(3) 0.068(2) -0.021(2) 0.023(2) -0.026(2)
C8 0.0345(15) 0.0477(17) 0.0556(17) 0.0028(13) -0.0003(13) -0.0078(14)
C9 0.0296(13) 0.056(2) 0.0559(16) 0.0024(12) -0.0031(12) -0.0085(14)
O1 0.0669(18) 0.069(2) 0.248(5) -0.0061(17) 0.035(3) 0.055(3)
O2 0.0550(14) 0.0548(15) 0.128(2) -0.0093(12) -0.0011(16) 0.0053(15)
O3 0.0690(14) 0.0446(12) 0.0575(11) -0.0100(12) -0.0042(11) 0.0036(9)
O4 0.0696(15) 0.113(2) 0.0485(14) 0.0093(16) 0.0004(12) -0.0037(14)
O5 0.0683(16) 0.0637(14) 0.0529(11) 0.0126(11) -0.0003(10) -0.0126(11)
O6 0.0743(16) 0.0559(13) 0.0527(13) 0.0115(12) 0.0088(12) -0.0041(10)
C1 0.207(7) 0.125(4) 0.079(3) -0.017(5) -0.015(4) 0.049(3)
C2 0.071(2) 0.0530(19) 0.080(2) -0.002(2) 0.012(2) 0.0152(17)
C3 0.057(2) 0.056(2) 0.123(4) -0.0026(18) 0.025(2) 0.013(2)
C4 0.147(5) 0.058(3) 0.096(3) 0.008(3) 0.020(3) 0.007(2)
C5 0.0605(18) 0.071(2) 0.0531(18) 0.013(2) 0.0011(16) -0.0006(17)
C6 0.0493(19) 0.074(2) 0.0497(19) -0.0024(17) -0.0039(15) -0.0103(17)
B1 0.055(2) 0.050(2) 0.0565(19) -0.0040(19) 0.0019(16) -0.0066(19)

loop_
_atom_site_label
_atom_site_fract_x
_atom_site_fract_y
_atom_site_fract_z
_atom_site_U_iso_or_equiv
_atom_site_thermal_displace_type
_atom_site_calc_flag
_atom_site_refinement_flags
_atom_site_occupancy
_atom_site_type_symbol
Cd1 0.39565(3) 1.16592(2) 0.476220(10) 0.04700(10) Uani . . 1.000 Cd
O7 0.5386(3) 1.0173(3) 0.41388(14) 0.0723(10) Uani . . 1.000 O
O8 0.9068(3) 1.1581(3) 0.45130(12) 0.0772(9) Uani . . 1.000 O
O9 0.6659(2) 1.20439(19) 0.47974(10) 0.0512(6) Uani . . 1.000 O
O10 0.3992(5) 1.0190(3) 0.55945(13) 0.0755(10) Uani . . 1.000 O
O11 0.3919(5) 1.3086(3) 0.39172(15) 0.0780(11) Uani . . 1.000 O
O12 0.1930(3) 1.0494(3) 0.43437(13) 0.0612(9) Uani . . 1.000 O
C7 0.7602(5) 1.0274(5) 0.34145(19) 0.0840(16) Uani . . 1.000 C
C8 0.7050(3) 1.0202(3) 0.40946(14) 0.0459(9) Uani . . 1.000 C
C9 0.7612(3) 1.1352(3) 0.44931(15) 0.0472(10) Uani . . 1.000 C
O1 0.1921(4) 0.5246(3) 0.3802(2) 0.1280(19) Uani . . 1.000 O
O2 0.1833(3) 0.7044(2) 0.32076(16) 0.0793(10) Uani . . 1.000 O
O3 0.4110(3) 0.80902(18) 0.35640(10) 0.0570(7) Uani . . 1.000 O
O4 0.3233(3) 0.9322(3) 0.15389(12) 0.0770(10) Uani . . 1.000 O
O5 0.3489(3) 0.8163(2) 0.24304(10) 0.0616(8) Uani . . 1.000 O
O6 0.2017(3) 0.9432(2) 0.31277(11) 0.0610(8) Uani . . 1.000 O
C1 0.4208(9) 0.6934(6) 0.4566(2) 0.137(3) Uani . . 1.000 C
C2 0.4039(5) 0.6836(3) 0.38512(17) 0.0680(11) Uani . . 1.000 C
C3 0.2487(5) 0.6289(4) 0.3620(3) 0.0787(16) Uani . . 1.000 C
C4 0.2292(7) 1.1406(4) 0.2499(2) 0.100(2) Uani . . 1.000 C
C5 0.1861(4) 0.9968(4) 0.25099(15) 0.0615(11) Uani . . 1.000 C
C6 0.2925(4) 0.9128(4) 0.21004(16) 0.0577(11) Uani . . 1.000 C
B1 0.2865(4) 0.8221(4) 0.31003(17) 0.0538(11) Uani . . 1.000 B
H7 0.485(5) 0.959(4) 0.396(2) 0.091(16) Uiso . . 1.000 H
H7A 0.72170 0.95240 0.31840 0.1260 Uiso calc R 1.000 H
H7B 0.87420 1.02830 0.34030 0.1260 Uiso calc R 1.000 H
H7C 0.72020 1.10610 0.32210 0.1260 Uiso calc R 1.000 H
H8 0.74680 0.93930 0.42840 0.0550 Uiso calc R 1.000 H
H101 0.355(9) 1.042(5) 0.5928(15) 0.19(4) Uiso . . 1.000 H
H102 0.483(5) 1.003(4) 0.5767(19) 0.068(12) Uiso . . 1.000 H
H111 0.328(5) 1.370(4) 0.397(2) 0.072(14) Uiso . . 1.000 H
H112 0.471(5) 1.334(5) 0.3808(19) 0.068(13) Uiso . . 1.000 H
H121 0.207(6) 1.031(5) 0.397(3) 0.11(2) Uiso . . 1.000 H
H122 0.102(6) 1.090(4) 0.435(2) 0.089(14) Uiso . . 1.000 H
H1A 0.52350 0.72820 0.46690 0.2050 Uiso calc R 1.000 H
H1B 0.40950 0.60770 0.47520 0.2050 Uiso calc R 1.000 H
H1C 0.34000 0.75050 0.47320 0.2050 Uiso calc R 1.000 H
H2 0.49050 0.62950 0.36830 0.0810 Uiso calc R 1.000 H
H4A 0.15700 1.18870 0.27650 0.1500 Uiso calc R 1.000 H
H4B 0.22270 1.17290 0.20690 0.1500 Uiso calc R 1.000 H
H4C 0.33550 1.15170 0.26560 0.1500 Uiso calc R 1.000 H
H5 0.07600 0.98650 0.23670 0.0740 Uiso calc R 1.000 H

loop_
_atom_type_symbol
_atom_type_description
_atom_type_scat_dispersion_real
_atom_type_scat_dispersion_imag
_atom_type_scat_source
O O 0.0106 0.0060 'International Tables Vol C Tables 4.2.6.8 and 6.1.1.4'
Cd Cd -0.8075 1.2024 'International Tables Vol C Tables 4.2.6.8 and 6.1.1.4'
B B 0.0013 0.0007 'International Tables Vol C Tables 4.2.6.8 and 6.1.1.4'
H H 0.0000 0.0000 'International Tables Vol C Tables 4.2.6.8 and 6.1.1.4'
C C 0.0033 0.0016 'International Tables Vol C Tables 4.2.6.8 and 6.1.1.4'

loop_
_geom_angle_atom_site_label_1
_geom_angle_atom_site_label_2
_geom_angle_atom_site_label_3
_geom_angle_site_symmetry_1
_geom_angle_site_symmetry_3
_geom_angle
_geom_angle_publ_flag
O7 Cd1 O9 . . 67.64(8) yes
O7 Cd1 O10 . . 89.73(11) yes
O7 Cd1 O11 . . 89.22(11) yes
O7 Cd1 O12 . . 80.33(10) yes
O7 Cd1 O8 . 3_476 146.64(9) yes
O7 Cd1 O9 . 3_476 160.35(8) yes
O9 Cd1 O10 . . 94.21(12) yes
O9 Cd1 O11 . . 86.03(12) yes
O9 Cd1 O12 . . 147.87(9) yes
O8 Cd1 O9 3_476 . 79.09(8) yes
O9 Cd1 O9 . 3_476 131.03(7) yes
O10 Cd1 O11 . . 178.75(11) yes
O10 Cd1 O12 . . 87.83(12) yes
O8 Cd1 O10 3_476 . 90.35(10) yes
O9 Cd1 O10 3_476 . 94.23(10) yes
O11 Cd1 O12 . . 91.32(12) yes
O8 Cd1 O11 3_476 . 90.91(10) yes
O9 Cd1 O11 3_476 . 86.54(11) yes
O8 Cd1 O12 3_476 . 133.01(9) yes
O9 Cd1 O12 3_476 . 80.60(8) yes
O8 Cd1 O9 3_476 3_476 52.72(8) yes
Cd1 O7 C8 . . 122.6(2) no
Cd1 O8 C9 3_576 . 97.2(2) no
Cd1 O9 C9 . . 121.56(18) no
Cd1 O9 Cd1 . 3_576 149.06(9) no
Cd1 O9 C9 3_576 . 89.35(15) no
C8 O7 H7 . . 122(3) no
Cd1 O7 H7 . . 116(3) no
Cd1 O10 H101 . . 117(3) no
Cd1 O10 H102 . . 119(3) no
H101 O10 H102 . . 94(6) no
Cd1 O11 H111 . . 113(3) no
Cd1 O11 H112 . . 116(3) no
H111 O11 H112 . . 111(5) no
H121 O12 H122 . . 105(5) no
Cd1 O12 H122 . . 114(3) no
Cd1 O12 H121 . . 113(4) no
C3 O2 B1 . . 109.4(3) no
C2 O3 B1 . . 109.9(3) no
C6 O5 B1 . . 110.0(3) no
C5 O6 B1 . . 110.1(3) no
O7 C8 C9 . . 107.0(2) no
O7 C8 C7 . . 111.9(3) no
C7 C8 C9 . . 112.9(3) no
O8 C9 C8 . . 118.0(3) no
O8 C9 O9 . . 120.7(3) no
O9 C9 C8 . . 121.3(2) no
C8 C7 H7A . . 110.00 no
C8 C7 H7B . . 110.00 no
C8 C7 H7C . . 109.00 no
H7A C7 H7B . . 109.00 no
H7A C7 H7C . . 109.00 no
H7B C7 H7C . . 109.00 no
C7 C8 H8 . . 108.00 no
C9 C8 H8 . . 108.00 no
O7 C8 H8 . . 108.00 no
O3 C2 C1 . . 111.0(3) no
O3 C2 C3 . . 103.6(3) no
C1 C2 C3 . . 115.3(4) no
O1 C3 O2 . . 124.3(4) no
O1 C3 C2 . . 124.1(4) no
O2 C3 C2 . . 111.7(3) no
O6 C5 C4 . . 111.5(3) no
O6 C5 C6 . . 104.3(3) no
C4 C5 C6 . . 113.5(3) no
O4 C6 O5 . . 124.1(3) no
O4 C6 C5 . . 125.7(3) no
O5 C6 C5 . . 110.3(3) no
C2 C1 H1B . . 109.00 no
C2 C1 H1C . . 109.00 no
H1A C1 H1B . . 110.00 no
H1A C1 H1C . . 110.00 no
H1B C1 H1C . . 109.00 no
C2 C1 H1A . . 109.00 no
O3 C2 H2 . . 109.00 no
C3 C2 H2 . . 109.00 no
C1 C2 H2 . . 109.00 no
C5 C4 H4B . . 109.00 no
C5 C4 H4C . . 109.00 no
H4A C4 H4C . . 109.00 no
H4B C4 H4C . . 110.00 no
H4A C4 H4B . . 109.00 no
C5 C4 H4A . . 110.00 no
C4 C5 H5 . . 109.00 no
C6 C5 H5 . . 109.00 no
O6 C5 H5 . . 109.00 no
O2 B1 O6 . . 113.3(3) yes
O3 B1 O6 . . 114.8(3) yes
O5 B1 O6 . . 104.3(3) yes
O3 B1 O5 . . 111.9(3) yes
O2 B1 O3 . . 104.4(3) yes
O2 B1 O5 . . 108.2(3) yes

loop_
_geom_bond_atom_site_label_1
_geom_bond_atom_site_label_2
_geom_bond_site_symmetry_2
_geom_bond_distance
_geom_bond_publ_flag
Cd1 O7 . 2.334(3) yes
Cd1 O9 . 2.311(2) yes
Cd1 O10 . 2.297(3) yes
Cd1 O11 . 2.290(3) yes
Cd1 O12 . 2.256(3) yes
Cd1 O8 3_476 2.351(3) yes
Cd1 O9 3_476 2.518(2) yes
O7 C8 . 1.405(4) no
O8 C9 . 1.249(4) no
O9 C9 . 1.244(4) no
O7 H7 . 0.84(4) no
O10 H101 . 0.83(4) no
O10 H102 . 0.81(4) no
O11 H112 . 0.75(4) no
O11 H111 . 0.83(4) no
O12 H122 . 0.87(5) no
O12 H121 . 0.81(6) no
O1 C3 . 1.225(5) no
O2 C3 . 1.281(6) no
O2 B1 . 1.498(5) yes
O3 C2 . 1.413(4) no
O3 B1 . 1.436(4) yes
O4 C6 . 1.220(4) no
O5 C6 . 1.292(4) no
O5 B1 . 1.499(4) yes
O6 B1 . 1.426(5) yes
O6 C5 . 1.410(4) no
C7 C8 . 1.500(5) no
C8 C9 . 1.514(4) no
C7 H7A . 0.9600 no
C7 H7B . 0.9600 no
C7 H7C . 0.9600 no
C8 H8 . 0.9800 no
C1 C2 . 1.507(6) no
C2 C3 . 1.501(6) no
C4 C5 . 1.509(6) no
C5 C6 . 1.507(5) no
C1 H1A . 0.9600 no
C1 H1B . 0.9600 no
C1 H1C . 0.9600 no
C2 H2 . 0.9800 no
C4 H4A . 0.9600 no
C4 H4B . 0.9600 no
C4 H4C . 0.9600 no
C5 H5 . 0.9800 no

loop_
_geom_contact_atom_site_label_1
_geom_contact_atom_site_label_2
_geom_contact_distance
_geom_contact_site_symmetry_2
_geom_contact_publ_flag
Cd1 O8 4.152(4) 1_455 no
Cd1 H122 3.56(4) 3_576 no
O1 O11 2.780(5) 1_545 no
O1 O10 2.808(6) 3_466 no
O2 O3 2.318(4) . no
O3 O7 2.665(4) . no
O3 O2 2.318(4) . no
O4 O10 2.770(5) 2_574 no
O4 O11 2.873(5) 4_645 no
O5 O6 2.311(3) . no
O6 O12 2.768(4) . no
O6 O5 2.311(3) . no
O7 C9 2.347(4) . no
O7 O3 2.665(4) . no
O7 O12 2.961(4) . no
O7 O9 2.585(4) . no
O8 Cd1 4.152(4) 1_655 no
O8 O12 2.677(4) 1_655 no
O8 O9 2.968(4) 3_576 no
O9 O7 2.585(4) . no
O9 C8 2.407(4) . no
O9 O11 3.139(5) . no
O9 O8 2.968(4) 3_476 no
O9 O12 3.094(4) 3_576 no
O10 O4 2.770(5) 2_575 no
O10 O12 3.158(5) . no
O10 O1 2.808(6) 3_566 no
O11 O9 3.139(5) . no
O11 O4 2.873(5) 4_655 no
O11 O1 2.780(5) 1_565 no
O12 O10 3.158(5) . no
O12 O6 2.768(4) . no
O12 O8 2.677(4) 1_455 no
O12 O9 3.094(4) 3_476 no
O12 O7 2.961(4) . no
O1 H102 2.00(4) 3_466 no
O1 H1B 2.8300 . no
O1 H111 1.98(4) 1_545 no
O3 H7 1.85(4) . no
O4 H112 2.13(4) 4_645 no
O4 H101 1.99(6) 2_574 no
O4 H4B 2.8200 . no
O4 H2 2.5900 4_655 no
O5 H7C 2.6000 4_645 no
O6 H121 1.98(6) . no
O7 H121 2.82(5) . no
O8 H7B 2.6900 . no
O8 H122 1.82(5) 1_655 no
O9 H122 2.80(4) 3_576 no
O12 H7 2.75(4) . no
C1 H7 3.04(4) . no
C2 H7 2.90(4) . no
C3 H102 2.91(4) 3_466 no
C3 H111 2.82(4) 1_545 no
C5 H121 3.08(6) . no
C6 H101 2.79(4) 2_574 no
C6 H112 2.87(4) 4_645 no
C9 H122 2.92(5) 1_655 no
B1 H7 2.83(4) . no
B1 H121 2.88(6) . no
H1B H8 2.4900 3_466 no
H1B O1 2.8300 . no
H2 O4 2.5900 4_645 no
H4B O4 2.8200 . no
H7 C2 2.90(4) . no
H7 O3 1.85(4) . no
H7 C1 3.04(4) . no
H7 H121 2.45(7) . no
H7 B1 2.83(4) . no
H7 H7A 2.5700 . no
H7A H7 2.5700 . no
H7B O8 2.6900 . no
H7C O5 2.6000 4_655 no
H8 H1B 2.4900 3_566 no
H101 C6 2.79(5) 2_575 no
H101 O4 1.99(6) 2_575 no
H102 C3 2.91(4) 3_566 no
H102 O1 2.00(4) 3_566 no
H111 O1 1.98(4) 1_565 no
H111 C3 2.82(4) 1_565 no
H112 C6 2.87(4) 4_655 no
H112 O4 2.13(4) 4_655 no
H121 B1 2.88(6) . no
H121 H7 2.45(7) . no
H121 O6 1.98(6) . no
H121 C5 3.08(6) . no
H122 Cd1 3.56(4) 3_476 no
H122 O8 1.82(5) 1_455 no
H122 C9 2.92(5) 1_455 no

loop_
_geom_hbond_atom_site_label_D
_geom_hbond_atom_site_label_H
_geom_hbond_atom_site_label_A
_geom_hbond_site_symmetry_A
_geom_hbond_distance_DH
_geom_hbond_distance_HA
_geom_hbond_distance_DA
_geom_hbond_angle_DHA
_geom_hbond_publ_flag
O7 H7 O3 . 0.84(4) 1.85(4) 2.665(4) 167(4) yes
O10 H101 O4 2_575 0.83(4) 1.99(6) 2.770(5) 157(7) yes
O10 H102 O1 3_566 0.81(4) 2.00(4) 2.808(6) 177(4) yes
O11 H111 O1 1_565 0.83(4) 1.98(4) 2.780(5) 162(4) yes
O11 H112 O4 4_655 0.75(4) 2.13(4) 2.873(5) 171(5) yes
O12 H121 O6 . 0.81(6) 1.98(6) 2.768(4) 164(5) yes
O12 H122 O8 1_455 0.87(5) 1.82(5) 2.677(4) 169(4) yes
C2 H2 O4 4_645 0.98 2.59 3.536(5) 162 yes

loop_
_geom_torsion_atom_site_label_1
_geom_torsion_atom_site_label_2
_geom_torsion_atom_site_label_3
_geom_torsion_atom_site_label_4
_geom_torsion_site_symmetry_1
_geom_torsion_site_symmetry_2
_geom_torsion_site_symmetry_4
_geom_torsion
_geom_torsion_publ_flag
O9 Cd1 O7 C8 . . . 1.0(2) no
O10 Cd1 O7 C8 . . . -93.6(3) no
O11 Cd1 O7 C8 . . . 87.1(3) no
O12 Cd1 O7 C8 . . . 178.5(3) no
O8 Cd1 O7 C8 3_476 . . -3.4(4) no
O9 Cd1 O8 C9 . 3_576 . -1.22(18) no
O7 Cd1 O8 C9 3_576 3_576 . 173.7(2) no
O9 Cd1 O8 C9 3_576 3_576 . 169.5(2) no
O10 Cd1 O8 C9 3_576 3_576 . -96.3(2) no
O11 Cd1 O8 C9 3_576 3_576 . 83.7(2) no
O12 Cd1 O8 C9 3_576 3_576 . -8.9(3) no
O7 Cd1 O9 C9 . . . 0.2(2) no
O10 Cd1 O9 C9 . . . 88.2(2) no
O11 Cd1 O9 C9 . . . -90.6(2) no
O12 Cd1 O9 C9 . . . -4.4(3) no
O8 Cd1 O9 C9 3_476 . . 177.7(2) no
O9 Cd1 O9 C9 3_476 . . -172.5(2) no
O7 Cd1 O9 Cd1 . . 3_576 -176.9(2) no
O10 Cd1 O9 Cd1 . . 3_576 -88.97(19) no
O11 Cd1 O9 Cd1 . . 3_576 92.27(19) no
O12 Cd1 O9 Cd1 . . 3_576 178.42(17) no
O8 Cd1 O9 Cd1 3_476 . 3_576 0.58(18) no
O9 Cd1 O9 Cd1 3_476 . 3_576 10.4(2) no
O8 Cd1 O9 Cd1 . 3_576 . 178.8(2) no
O9 Cd1 O9 Cd1 3_576 3_576 . 166.68(15) no
O10 Cd1 O9 Cd1 3_576 3_576 . -94.0(2) no
O11 Cd1 O9 Cd1 3_576 3_576 . 85.0(2) no
O12 Cd1 O9 Cd1 3_576 3_576 . -6.92(18) no
O8 Cd1 O9 C9 . 3_576 . 1.21(18) no
O9 Cd1 O9 C9 3_576 3_576 . -10.9(2) no
O10 Cd1 O9 C9 3_576 3_576 . 88.43(19) no
O11 Cd1 O9 C9 3_576 3_576 . -92.57(19) no
O12 Cd1 O9 C9 3_576 3_576 . 175.52(19) no
Cd1 O7 C8 C9 . . . -1.8(3) no
Cd1 O7 C8 C7 . . . -125.9(3) no
Cd1 O8 C9 O9 3_576 . . 2.3(3) no
Cd1 O8 C9 C8 3_576 . . -177.1(2) no
Cd1 O9 C9 C8 . . . -1.3(4) no
Cd1 O9 C9 C8 3_576 . . 177.2(3) no
Cd1 O9 C9 O8 . . . 179.4(2) no
Cd1 O9 C9 O8 3_576 . . -2.1(3) no
C3 O2 B1 O6 . . . -131.7(4) no
C3 O2 B1 O3 . . . -6.2(4) no
C3 O2 B1 O5 . . . 113.2(4) no
B1 O2 C3 C2 . . . 0.1(5) no
B1 O2 C3 O1 . . . -179.7(5) no
B1 O3 C2 C1 . . . -134.3(4) no
B1 O3 C2 C3 . . . -10.0(4) no
C2 O3 B1 O2 . . . 10.1(3) no
C2 O3 B1 O5 . . . -106.7(3) no
C2 O3 B1 O6 . . . 134.7(3) no
C6 O5 B1 O6 . . . -6.5(3) no
B1 O5 C6 C5 . . . 0.6(4) no
C6 O5 B1 O3 . . . -131.1(3) no
B1 O5 C6 O4 . . . -179.9(3) no
C6 O5 B1 O2 . . . 114.4(3) no
C5 O6 B1 O5 . . . 10.1(3) no
C5 O6 B1 O3 . . . 132.9(3) no
B1 O6 C5 C6 . . . -9.7(4) no
B1 O6 C5 C4 . . . -132.6(3) no
C5 O6 B1 O2 . . . -107.4(3) no
C7 C8 C9 O8 . . . -55.2(4) no
C7 C8 C9 O9 . . . 125.5(3) no
O7 C8 C9 O9 . . . 2.0(4) no
O7 C8 C9 O8 . . . -178.7(3) no
C1 C2 C3 O2 . . . 127.6(5) no
C1 C2 C3 O1 . . . -52.7(6) no
O3 C2 C3 O2 . . . 6.1(5) no
O3 C2 C3 O1 . . . -174.2(5) no
O6 C5 C6 O4 . . . -173.9(3) no
O6 C5 C6 O5 . . . 5.6(4) no
C4 C5 C6 O4 . . . -52.3(5) no
C4 C5 C6 O5 . . . 127.2(3) no
